data_7031213
loop_
_publ_author_name
'Shen, Yali'
'Lu, Jialin'
'Tang, Chunying'
'Fang, Wang'
'Jia, Dingxian'
'Zhang, Yong'

_publ_section_title
;
 Syntheses and properties of 2-D and 3-D Pb-Ag heterometallic iodides
 decorated with ethylene polyamines at the Pb(ii) center.
;
_journal_issue 24
_journal_name_full 'Dalton transactions (Cambridge, England : 2003)'
_journal_page_first 9116
_journal_page_last 9125
_journal_paper_doi 10.1039/c4dt00358f
_journal_volume 43
_journal_year 2014
_chemical_formula_moiety 'C8 H34 Ag2 I6 N8 O Pb2'
_chemical_formula_sum 'C8 H34 Ag2 I6 N8 O Pb2'
_chemical_formula_weight 1649.95
_chemical_name_systematic
; 
 ? 
;
_space_group_IT_number 15
_symmetry_cell_setting monoclinic
_symmetry_Int_Tables_number 15
_symmetry_space_group_name_Hall '-C 2yc'
_symmetry_space_group_name_H-M 'C 1 2/c 1'
_atom_sites_solution_hydrogens geom
_atom_sites_solution_primary direct
_atom_sites_solution_secondary difmap
_audit_creation_method SHELXL-97
_cell_angle_alpha 90.00
_cell_angle_beta 112.922(4)
_cell_angle_gamma 90.00
_cell_formula_units_Z 4
_cell_length_a 23.689(4)
_cell_length_b 8.2691(12)
_cell_length_c 17.134(3)
_cell_measurement_reflns_used 7122
_cell_measurement_temperature 223(2)
_cell_measurement_theta_max 25.35
_cell_measurement_theta_min 3.1
_cell_volume 3091.3(9)
_computing_cell_refinement CrystalClear
_computing_data_collection CrystalClear
_computing_data_reduction CrystalStructure
_computing_structure_refinement 'SHELXL-97 (Sheldrick, 1997)'
_computing_structure_solution 'SHELXS-97 (Sheldrick, 1990)'
_diffrn_ambient_temperature 223(2)
_diffrn_detector_area_resol_mean 14.63
_diffrn_measured_fraction_theta_full 0.995
_diffrn_measured_fraction_theta_max 0.995
_diffrn_measurement_device_type 'Rigaku Saturn'
_diffrn_measurement_method \w
_diffrn_radiation_monochromator graphite
_diffrn_radiation_source 'fine-focus sealed tube'
_diffrn_radiation_type MoK\a
_diffrn_radiation_wavelength 0.71075
_diffrn_reflns_av_R_equivalents 0.0591
_diffrn_reflns_av_sigmaI/netI 0.0767
_diffrn_reflns_limit_h_max 28
_diffrn_reflns_limit_h_min -28
_diffrn_reflns_limit_k_max 9
_diffrn_reflns_limit_k_min -9
_diffrn_reflns_limit_l_max 18
_diffrn_reflns_limit_l_min -20
_diffrn_reflns_number 7450
_diffrn_reflns_theta_full 25.34
_diffrn_reflns_theta_max 25.34
_diffrn_reflns_theta_min 3.09
_exptl_absorpt_coefficient_mu 18.115
_exptl_absorpt_correction_T_max 0.0552
_exptl_absorpt_correction_T_min 0.0326
_exptl_absorpt_correction_type multi-scan
_exptl_absorpt_process_details 'Jacobson, R. (1998) Private communication'
_exptl_crystal_colour 'pale yellow'
_exptl_crystal_density_diffrn 3.545
_exptl_crystal_density_method 'not measured'
_exptl_crystal_description prism
_exptl_crystal_F_000 2888
_exptl_crystal_size_max 0.60
_exptl_crystal_size_mid 0.45
_exptl_crystal_size_min 0.38
_refine_diff_density_max 2.625
_refine_diff_density_min -1.928
_refine_diff_density_rms 0.280
_refine_ls_extinction_coef 0.00137(4)
_refine_ls_extinction_expression Fc^*^=kFc[1+0.001xFc^2^\l^3^/sin(2\q)]^-1/4^
_refine_ls_extinction_method SHELXL
_refine_ls_goodness_of_fit_ref 0.935
_refine_ls_hydrogen_treatment constr
_refine_ls_matrix_type full
_refine_ls_number_parameters 125
_refine_ls_number_reflns 2809
_refine_ls_number_restraints 0
_refine_ls_restrained_S_all 0.935
_refine_ls_R_factor_all 0.0447
_refine_ls_R_factor_gt 0.0369
_refine_ls_shift/su_max 0.001
_refine_ls_shift/su_mean 0.000
_refine_ls_structure_factor_coef Fsqd
_refine_ls_weighting_details 'calc w=1/[\s^2^(Fo^2^)+(0.0323P)^2^+0.0000P] where P=(Fo^2^+2Fc^2^)/3'
_refine_ls_weighting_scheme calc
_refine_ls_wR_factor_gt 0.0791
_refine_ls_wR_factor_ref 0.0808
_reflns_number_gt 2236
_reflns_number_total 2809
_reflns_threshold_expression >2sigma(I)
_cod_data_source_file c4dt00358f2.cif
_cod_data_source_block shelxl
_cod_original_cell_volume 3091.4(9)
_cod_original_sg_symbol_H-M 'C 2/c '
_cod_database_code 7031213

loop_
_symmetry_equiv_pos_as_xyz
'x, y, z'
'-x, y, -z+1/2'
'x+1/2, y+1/2, z'
'-x+1/2, y+1/2, -z+1/2'
'-x, -y, -z'
'x, -y, z-1/2'
'-x+1/2, -y+1/2, -z'
'x+1/2, -y+1/2, z-1/2'

loop_
_atom_site_label
_atom_site_type_symbol
_atom_site_fract_x
_atom_site_fract_y
_atom_site_fract_z
_atom_site_U_iso_or_equiv
_atom_site_adp_type
_atom_site_occupancy
_atom_site_symmetry_multiplicity
_atom_site_calc_flag
_atom_site_refinement_flags
Ag1 Ag 0.30950(4) 0.31964(10) 0.56236(5) 0.0287(2) Uani 1 1 d .
Pb1 Pb 0.178108(19) 0.70526(5) 0.67637(2) 0.02276(16) Uani 1 1 d .
I1 I 0.25160(4) 0.04219(8) 0.60209(4) 0.0269(2) Uani 1 1 d .
I2 I 0.32037(4) 0.53863(8) 0.69268(4) 0.0295(2) Uani 1 1 d .
I3 I 0.42882(4) 0.23741(10) 0.57439(5) 0.0325(2) Uani 1 1 d .
N1 N 0.1542(5) 0.6462(11) 0.5208(5) 0.036(3) Uani 1 1 d .
H1A H 0.1897 0.6522 0.5121 0.043 Uiso 1 1 calc R
H1B H 0.1401 0.5429 0.5094 0.043 Uiso 1 1 calc R
N2 N 0.0901(5) 0.8780(11) 0.5764(6) 0.036(2) Uani 1 1 d .
H2A H 0.0618 0.8936 0.5994 0.043 Uiso 1 1 calc R
H2B H 0.1047 0.9764 0.5694 0.043 Uiso 1 1 calc R
N3 N 0.0890(4) 0.6379(11) 0.7171(5) 0.029(2) Uani 1 1 d .
H3A H 0.0953 0.6861 0.7675 0.035 Uiso 1 1 calc R
H3B H 0.0543 0.6807 0.6775 0.035 Uiso 1 1 calc R
N4 N 0.1520(5) 0.4031(11) 0.6610(6) 0.034(2) Uani 1 1 d .
H4A H 0.1567 0.3637 0.6143 0.041 Uiso 1 1 calc R
H4B H 0.1784 0.3492 0.7071 0.041 Uiso 1 1 calc R
C1 C 0.1095(7) 0.7542(15) 0.4613(7) 0.043(4) Uani 1 1 d .
H1C H 0.0907 0.7013 0.4060 0.052 Uiso 1 1 calc R
H1D H 0.1300 0.8528 0.4543 0.052 Uiso 1 1 calc R
C2 C 0.0609(6) 0.7972(16) 0.4931(8) 0.043(3) Uani 1 1 d .
H2C H 0.0309 0.8698 0.4528 0.051 Uiso 1 1 calc R
H2D H 0.0396 0.6993 0.4988 0.051 Uiso 1 1 calc R
C3 C 0.0795(6) 0.4652(13) 0.7245(7) 0.034(3) Uani 1 1 d .
H3C H 0.0378 0.4462 0.7211 0.041 Uiso 1 1 calc R
H3D H 0.1084 0.4255 0.7794 0.041 Uiso 1 1 calc R
C4 C 0.0893(6) 0.3748(14) 0.6533(7) 0.035(3) Uani 1 1 d .
H4C H 0.0824 0.2588 0.6574 0.042 Uiso 1 1 calc R
H4D H 0.0603 0.4136 0.5983 0.042 Uiso 1 1 calc R
O1 O 0.0000 0.078(5) 0.7500 0.091(4) Uani 1 2 d S

loop_
_atom_site_aniso_label
_atom_site_aniso_U_11
_atom_site_aniso_U_22
_atom_site_aniso_U_33
_atom_site_aniso_U_23
_atom_site_aniso_U_13
_atom_site_aniso_U_12
Ag1 0.0254(5) 0.0330(5) 0.0264(4) -0.0004(4) 0.0087(4) -0.0018(4)
Pb1 0.0169(3) 0.0259(2) 0.0247(2) -0.00334(18) 0.00716(18) -0.00183(18)
I1 0.0257(4) 0.0298(4) 0.0214(3) 0.0050(3) 0.0050(3) -0.0073(3)
I2 0.0381(5) 0.0243(4) 0.0313(4) -0.0023(3) 0.0190(4) 0.0004(3)
I3 0.0202(4) 0.0462(5) 0.0330(4) 0.0006(3) 0.0125(3) 0.0046(3)
N1 0.038(7) 0.041(6) 0.031(5) -0.007(5) 0.015(5) -0.001(5)
N2 0.034(7) 0.039(5) 0.038(6) 0.011(5) 0.018(5) 0.017(5)
N3 0.023(6) 0.038(5) 0.023(5) 0.003(4) 0.006(4) 0.002(4)
N4 0.038(7) 0.027(5) 0.039(6) 0.002(4) 0.018(5) 0.002(5)
C1 0.052(10) 0.048(8) 0.027(6) -0.002(6) 0.012(6) -0.015(7)
C2 0.028(8) 0.051(8) 0.037(7) 0.010(6) 0.000(6) -0.007(6)
C3 0.026(7) 0.041(7) 0.040(7) 0.003(6) 0.017(6) -0.005(6)
C4 0.035(8) 0.032(6) 0.027(6) -0.008(5) 0.001(5) -0.018(6)
O1 0.074(7) 0.074(5) 0.083(7) 0.000 -0.014(6) 0.000

loop_
_atom_type_symbol
_atom_type_description
_atom_type_scat_dispersion_real
_atom_type_scat_dispersion_imag
_atom_type_scat_source
C C 0.0033 0.0016 'International Tables Vol C Tables 4.2.6.8 and 6.1.1.4'
H H 0.0000 0.0000 'International Tables Vol C Tables 4.2.6.8 and 6.1.1.4'
N N 0.0061 0.0033 'International Tables Vol C Tables 4.2.6.8 and 6.1.1.4'
Ag Ag -0.8971 1.1015 'International Tables Vol C Tables 4.2.6.8 and 6.1.1.4'
I I -0.4742 1.8119 'International Tables Vol C Tables 4.2.6.8 and 6.1.1.4'
Pb Pb -3.3944 10.1111 'International Tables Vol C Tables 4.2.6.8 and 6.1.1.4'
O O 0.0106 0.0060 'International Tables Vol C Tables 4.2.6.8 and 6.1.1.4'

loop_
_geom_angle_atom_site_label_1
_geom_angle_atom_site_label_2
_geom_angle_atom_site_label_3
_geom_angle
_geom_angle_site_symmetry_1
_geom_angle_site_symmetry_3
I2 Ag1 I3 108.47(4) . .
I2 Ag1 I1 112.38(4) . 7_556
I3 Ag1 I1 105.98(4) . 7_556
I2 Ag1 I1 103.29(4) . .
I3 Ag1 I1 110.12(4) . .
I1 Ag1 I1 116.46(3) 7_556 .
I2 Ag1 Ag1 125.39(5) . 7_556
I3 Ag1 Ag1 126.04(5) . 7_556
I1 Ag1 Ag1 58.71(3) 7_556 7_556
I1 Ag1 Ag1 57.75(3) . 7_556
N3 Pb1 N1 112.2(3) . .
N3 Pb1 N2 76.0(3) . .
N1 Pb1 N2 67.4(3) . .
N3 Pb1 N4 67.6(3) . .
N1 Pb1 N4 76.1(3) . .
N2 Pb1 N4 112.0(3) . .
N3 Pb1 I2 139.6(2) . .
N1 Pb1 I2 79.9(2) . .
N2 Pb1 I2 140.4(2) . .
N4 Pb1 I2 79.3(2) . .
Ag1 I1 Ag1 63.54(3) 7_556 .
Ag1 I2 Pb1 113.42(3) . .
C1 N1 Pb1 114.8(7) . .
C1 N1 H1A 108.6 . .
Pb1 N1 H1A 108.6 . .
C1 N1 H1B 108.6 . .
Pb1 N1 H1B 108.6 . .
H1A N1 H1B 107.6 . .
C2 N2 Pb1 110.3(7) . .
C2 N2 H2A 109.6 . .
Pb1 N2 H2A 109.6 . .
C2 N2 H2B 109.6 . .
Pb1 N2 H2B 109.6 . .
H2A N2 H2B 108.1 . .
C3 N3 Pb1 114.4(7) . .
C3 N3 H3A 108.7 . .
Pb1 N3 H3A 108.7 . .
C3 N3 H3B 108.7 . .
Pb1 N3 H3B 108.7 . .
H3A N3 H3B 107.6 . .
C4 N4 Pb1 111.3(7) . .
C4 N4 H4A 109.4 . .
Pb1 N4 H4A 109.4 . .
C4 N4 H4B 109.4 . .
Pb1 N4 H4B 109.4 . .
H4A N4 H4B 108.0 . .
N1 C1 C2 110.2(10) . .
N1 C1 H1C 109.6 . .
C2 C1 H1C 109.6 . .
N1 C1 H1D 109.6 . .
C2 C1 H1D 109.6 . .
H1C C1 H1D 108.1 . .
N2 C2 C1 108.8(10) . .
N2 C2 H2C 109.9 . .
C1 C2 H2C 109.9 . .
N2 C2 H2D 109.9 . .
C1 C2 H2D 109.9 . .
H2C C2 H2D 108.3 . .
N3 C3 C4 109.5(9) . .
N3 C3 H3C 109.8 . .
C4 C3 H3C 109.8 . .
N3 C3 H3D 109.8 . .
C4 C3 H3D 109.8 . .
H3C C3 H3D 108.2 . .
N4 C4 C3 108.4(9) . .
N4 C4 H4C 110.0 . .
C3 C4 H4C 110.0 . .
N4 C4 H4D 110.0 . .
C3 C4 H4D 110.0 . .
H4C C4 H4D 108.4 . .

loop_
_geom_bond_atom_site_label_1
_geom_bond_atom_site_label_2
_geom_bond_distance
_geom_bond_site_symmetry_2
Ag1 I2 2.8077(11) .
Ag1 I3 2.8356(13) .
Ag1 I1 2.8572(11) 7_556
Ag1 I1 2.8871(12) .
Ag1 Ag1 3.0244(18) 7_556
Pb1 N3 2.528(10) .
Pb1 N1 2.547(9) .
Pb1 N2 2.557(9) .
Pb1 N4 2.563(9) .
Pb1 I2 3.5498(11) .
I1 Ag1 2.8572(11) 7_556
N1 C1 1.456(15) .
N1 H1A 0.9100 .
N1 H1B 0.9100 .
N2 C2 1.481(15) .
N2 H2A 0.9100 .
N2 H2B 0.9100 .
N3 C3 1.459(14) .
N3 H3A 0.9100 .
N3 H3B 0.9100 .
N4 C4 1.458(15) .
N4 H4A 0.9100 .
N4 H4B 0.9100 .
C1 C2 1.494(19) .
C1 H1C 0.9800 .
C1 H1D 0.9800 .
C2 H2C 0.9800 .
C2 H2D 0.9800 .
C3 C4 1.522(16) .
C3 H3C 0.9800 .
C3 H3D 0.9800 .
C4 H4C 0.9800 .
C4 H4D 0.9800 .

loop_
_geom_hbond_atom_site_label_D
_geom_hbond_atom_site_label_H
_geom_hbond_atom_site_label_A
_geom_hbond_distance_DH
_geom_hbond_distance_HA
_geom_hbond_distance_DA
_geom_hbond_angle_DHA
_geom_hbond_site_symmetry_A
N1 H1A I1 0.91 3.23 3.936(10) 135.6 7_556
N1 H1B I3 0.91 2.88 3.754(10) 162.4 7_556
N2 H2A I3 0.91 3.27 3.981(11) 136.1 3_455
N2 H2B I3 0.91 3.28 4.011(9) 138.6 7_566
N3 H3A I3 0.91 3.01 3.848(9) 154.0 4_556
N3 H3B I3 0.91 2.84 3.719(9) 162.0 3_455
N4 H4A I3 0.91 3.19 3.908(9) 137.7 7_556
N4 H4B I2 0.91 3.08 3.810(9) 138.2 4_546

loop_
_geom_torsion_atom_site_label_1
_geom_torsion_atom_site_label_2
_geom_torsion_atom_site_label_3
_geom_torsion_atom_site_label_4
_geom_torsion
_geom_torsion_site_symmetry_1
_geom_torsion_site_symmetry_4
I2 Ag1 I1 Ag1 123.68(5) . 7_556
I3 Ag1 I1 Ag1 -120.65(5) . 7_556
I1 Ag1 I1 Ag1 0.0 7_556 7_556
I3 Ag1 I2 Pb1 171.98(3) . .
I1 Ag1 I2 Pb1 55.14(4) 7_556 .
I1 Ag1 I2 Pb1 -71.19(4) . .
Ag1 Ag1 I2 Pb1 -11.50(6) 7_556 .
N3 Pb1 I2 Ag1 84.8(3) . .
N1 Pb1 I2 Ag1 -27.6(2) . .
N2 Pb1 I2 Ag1 -61.7(3) . .
N4 Pb1 I2 Ag1 50.0(2) . .
N3 Pb1 N1 C1 69.9(9) . .
N2 Pb1 N1 C1 6.9(8) . .
N4 Pb1 N1 C1 128.3(9) . .
I2 Pb1 N1 C1 -150.4(9) . .
N3 Pb1 N2 C2 -97.8(8) . .
N1 Pb1 N2 C2 23.8(8) . .
N4 Pb1 N2 C2 -39.4(9) . .
I2 Pb1 N2 C2 60.5(9) . .
N1 Pb1 N3 C3 74.1(7) . .
N2 Pb1 N3 C3 132.1(7) . .
N4 Pb1 N3 C3 10.7(7) . .
I2 Pb1 N3 C3 -26.7(8) . .
N3 Pb1 N4 C4 21.4(7) . .
N1 Pb1 N4 C4 -100.1(7) . .
N2 Pb1 N4 C4 -41.9(8) . .
I2 Pb1 N4 C4 177.7(7) . .
Pb1 N1 C1 C2 -36.8(12) . .
Pb1 N2 C2 C1 -52.3(11) . .
N1 C1 C2 N2 59.7(13) . .
Pb1 N3 C3 C4 -40.4(11) . .
Pb1 N4 C4 C3 -49.9(10) . .
N3 C3 C4 N4 60.5(12) . .
